data_1516324
loop_
_publ_author_name
'D&#x2019;Al\'eo, Anthony'
'Heresanu, Vasile'
'Giorgi, Michel'
'Le Guennic, Boris'
'Jacquemin, Denis'
'Fages, Fr\'ed\'eric'

_publ_section_title
;
 NIR Emission in Borondifluoride Complexes of 2&#x2032;-Hydroxychalcone
 Derivatives Containing an Acetonaphthone Ring
;
_journal_issue 22
_journal_name_full 'The Journal of Physical Chemistry C'
_journal_page_first 11906
_journal_paper_doi 10.1021/jp5041597
_journal_volume 118
_journal_year 2014
_chemical_compound_source 'synthesis as described'
_chemical_formula_moiety 'C20 H13 B1 Br2 F2 O3'
_chemical_formula_sum 'C20 H13 B Br2 F2 O3'
_chemical_formula_weight 509.93
_space_group_IT_number 14
_symmetry_cell_setting monoclinic
_symmetry_Int_Tables_number 14
_symmetry_space_group_name_Hall '-P 2yn'
_symmetry_space_group_name_H-M 'P 1 21/n 1'
_atom_sites_solution_hydrogens geom
_atom_sites_solution_primary direct
_atom_sites_solution_secondary difmap
_audit_conform_dict_location ftp://ftp.iucr.org/pub/cif_core.dic
_audit_conform_dict_name cif_core.dic
_audit_conform_dict_version 2.4
_audit_creation_date 2011-06-27T15:19:13-00:00
_audit_creation_method 'WinGX routine CIF_UPDATE'
_cell_angle_alpha 90
_cell_angle_beta 101.072(1)
_cell_angle_gamma 90
_cell_formula_units_Z 4
_cell_length_a 7.4641(1)
_cell_length_b 17.7664(4)
_cell_length_c 14.5841(3)
_cell_measurement_reflns_used 18226
_cell_measurement_temperature 293(2)
_cell_measurement_theta_max 28.67
_cell_measurement_theta_min 3.07
_cell_measurement_wavelength 0.71073
_cell_volume 1898.00(6)
_computing_molecular_graphics 'Ortep-3 for Windows (Farrugia, 1997)'
_computing_publication_material 'WinGX publication routines (Farrugia, 1999)'
_computing_structure_refinement 'SHELXL-97 (Sheldrick, 2008)'
_diffrn_ambient_temperature 293(2)
_diffrn_measured_fraction_theta_full 0.96
_diffrn_measured_fraction_theta_max 0.96
_diffrn_measurement_device_type KappaCCD
_diffrn_measurement_method 'Omega + Phi scan'
_diffrn_radiation_monochromator graphite
_diffrn_radiation_probe x-ray
_diffrn_radiation_type MoK\a
_diffrn_radiation_wavelength 0.71073
_diffrn_reflns_av_R_equivalents 0.04
_diffrn_reflns_av_unetI/netI 0.0322
_diffrn_reflns_limit_h_max 9
_diffrn_reflns_limit_h_min 0
_diffrn_reflns_limit_k_max 23
_diffrn_reflns_limit_k_min 0
_diffrn_reflns_limit_l_max 19
_diffrn_reflns_limit_l_min -19
_diffrn_reflns_number 18226
_diffrn_reflns_theta_full 28.67
_diffrn_reflns_theta_max 28.67
_diffrn_reflns_theta_min 3.07
_diffrn_standards_number 0
_exptl_absorpt_coefficient_mu 4.309
_exptl_absorpt_correction_type none
_exptl_crystal_colour red
_exptl_crystal_density_diffrn 1.785
_exptl_crystal_density_method 'not measured'
_exptl_crystal_description prism
_exptl_crystal_F_000 1000
_exptl_crystal_size_max 0.2
_exptl_crystal_size_mid 0.2
_exptl_crystal_size_min 0.16
_refine_diff_density_max 0.48
_refine_diff_density_min -0.671
_refine_diff_density_rms 0.074
_refine_ls_extinction_method none
_refine_ls_goodness_of_fit_ref 1.155
_refine_ls_hydrogen_treatment constr
_refine_ls_matrix_type full
_refine_ls_number_parameters 254
_refine_ls_number_reflns 4675
_refine_ls_number_restraints 0
_refine_ls_restrained_S_all 1.155
_refine_ls_R_factor_all 0.0743
_refine_ls_R_factor_gt 0.0517
_refine_ls_shift/su_max 0.000
_refine_ls_shift/su_mean 0
_refine_ls_structure_factor_coef Fsqd
_refine_ls_weighting_details 'calc w=1/[\s^2^(Fo^2^)+(0.0157P)^2^+3.8629P] where P=(Fo^2^+2Fc^2^)/3'
_refine_ls_weighting_scheme calc
_refine_ls_wR_factor_gt 0.0992
_refine_ls_wR_factor_ref 0.1086
_reflns_number_gt 3591
_reflns_number_total 4675
_reflns_threshold_expression >2\s(I)
_cod_data_source_file jp5041597_si_002.cif
_cod_data_source_block ad325
_cod_depositor_comments
;
 Removing duplicate rows from the ATOM_TYPE loop.

 Antanas Vaitkus,
 2018-08-10

 Adding full bibliography for 1516322--1516324.cif.
;
_cod_original_sg_symbol_H-M 'P 21/n'
_cod_original_formula_sum 'C20 H13 B1 Br2 F2 O3'
_cod_database_code 1516324

loop_
_symmetry_equiv_pos_as_xyz
'x, y, z'
'-x+1/2, y+1/2, -z+1/2'
'-x, -y, -z'
'x-1/2, -y-1/2, z-1/2'

loop_
_atom_site_label
_atom_site_type_symbol
_atom_site_fract_x
_atom_site_fract_y
_atom_site_fract_z
_atom_site_U_iso_or_equiv
_atom_site_adp_type
_atom_site_occupancy
_atom_site_symmetry_multiplicity
_atom_site_calc_flag
_atom_site_refinement_flags
C1 C 0.7442(5) -0.0010(2) 0.7374(2) 0.0398(8) Uani 1 1 d .
C2 C 0.5822(5) 0.0323(2) 0.6907(2) 0.0386(8) Uani 1 1 d .
C3 C 0.5710(5) 0.0661(2) 0.6009(3) 0.0418(8) Uani 1 1 d .
C4 C 0.4089(6) 0.0983(2) 0.5520(3) 0.0519(10) Uani 1 1 d .
H4 H 0.3055 0.0989 0.5789 0.062 Uiso 1 1 calc R
C5 C 0.4014(7) 0.1287(2) 0.4649(3) 0.0645(13) Uani 1 1 d .
H5 H 0.2931 0.1494 0.4325 0.077 Uiso 1 1 calc R
C6 C 0.5564(8) 0.1285(3) 0.4254(3) 0.0652(13) Uani 1 1 d .
H6 H 0.5506 0.1493 0.3664 0.078 Uiso 1 1 calc R
C7 C 0.7177(7) 0.0984(2) 0.4715(3) 0.0570(11) Uani 1 1 d .
H7 H 0.8202 0.0995 0.4439 0.068 Uiso 1 1 calc R
C8 C 0.7292(6) 0.0658(2) 0.5601(3) 0.0461(9) Uani 1 1 d .
C9 C 0.8926(6) 0.0326(3) 0.6093(3) 0.0540(10) Uani 1 1 d .
H9 H 0.9965 0.0333 0.5828 0.065 Uiso 1 1 calc R
C10 C 0.9005(5) 0.0001(3) 0.6936(3) 0.0525(10) Uani 1 1 d .
H10 H 1.009 -0.0219 0.7238 0.063 Uiso 1 1 calc R
C11 C 0.7487(5) -0.0304(2) 0.8278(2) 0.0400(8) Uani 1 1 d .
C12 C 0.9088(5) -0.0640(2) 0.8837(3) 0.0437(9) Uani 1 1 d .
H12 H 1.0132 -0.0697 0.8583 0.052 Uiso 1 1 calc R
C13 C 0.9108(5) -0.0875(2) 0.9716(2) 0.0419(8) Uani 1 1 d .
H13 H 0.8076 -0.0772 0.9964 0.05 Uiso 1 1 calc R
C14 C 1.0593(5) -0.1277(2) 1.0319(2) 0.0395(8) Uani 1 1 d .
C15 C 1.2209(5) -0.1473(2) 1.0028(3) 0.0420(8) Uani 1 1 d .
H15 H 1.2429 -0.1302 0.9457 0.05 Uiso 1 1 calc R
C16 C 1.3480(5) -0.1922(2) 1.0588(2) 0.0403(8) Uani 1 1 d .
C17 C 1.3206(5) -0.2185(2) 1.1454(2) 0.0407(8) Uani 1 1 d .
C18 C 1.1629(5) -0.1967(2) 1.1746(2) 0.0412(8) Uani 1 1 d .
C19 C 1.0332(5) -0.1524(2) 1.1192(2) 0.0426(8) Uani 1 1 d .
H19 H 0.9276 -0.139 1.1402 0.051 Uiso 1 1 calc R
C20 C 1.5887(7) -0.2408(3) 1.2590(4) 0.0806(16) Uani 1 1 d .
H20A H 1.6358 -0.1972 1.2327 0.121 Uiso 1 1 calc R
H20B H 1.6823 -0.2785 1.272 0.121 Uiso 1 1 calc R
H20C H 1.5505 -0.227 1.316 0.121 Uiso 1 1 calc R
O1 O 0.6052(3) -0.02768(18) 0.86554(18) 0.0514(7) Uani 1 1 d .
O2 O 0.4342(3) 0.03425(17) 0.72756(19) 0.0505(7) Uani 1 1 d .
O3 O 1.4365(4) -0.26996(16) 1.1943(2) 0.0541(7) Uani 1 1 d .
F1 F 0.3215(3) -0.07060(17) 0.7918(2) 0.0705(8) Uani 1 1 d .
F2 F 0.3415(4) 0.0395(2) 0.86878(19) 0.0856(10) Uani 1 1 d .
Br1 Br 1.11640(7) -0.23338(3) 1.28940(3) 0.06165(15) Uani 1 1 d .
Br2 Br 1.55694(6) -0.22386(3) 1.01506(3) 0.06545(16) Uani 1 1 d .
B1 B 0.4219(6) -0.0055(3) 0.8135(3) 0.0500(11) Uani 1 1 d .

loop_
_atom_site_aniso_label
_atom_site_aniso_U_11
_atom_site_aniso_U_22
_atom_site_aniso_U_33
_atom_site_aniso_U_23
_atom_site_aniso_U_13
_atom_site_aniso_U_12
C1 0.0314(17) 0.050(2) 0.0369(18) 0.0027(16) 0.0038(14) 0.0004(15)
C2 0.0324(17) 0.0397(19) 0.0427(19) 0.0000(15) 0.0049(14) 0.0008(14)
C3 0.044(2) 0.037(2) 0.0412(19) 0.0011(15) 0.0006(15) -0.0033(15)
C4 0.055(2) 0.039(2) 0.057(2) 0.0056(18) -0.0002(19) 0.0026(18)
C5 0.083(3) 0.039(2) 0.063(3) 0.012(2) -0.010(2) 0.006(2)
C6 0.099(4) 0.044(3) 0.050(2) 0.013(2) 0.008(3) -0.002(2)
C7 0.073(3) 0.052(3) 0.048(2) 0.0032(19) 0.016(2) -0.014(2)
C8 0.053(2) 0.042(2) 0.042(2) 0.0012(16) 0.0065(17) -0.0075(17)
C9 0.041(2) 0.076(3) 0.048(2) 0.005(2) 0.0138(17) -0.004(2)
C10 0.0343(19) 0.077(3) 0.046(2) 0.005(2) 0.0090(16) 0.0058(19)
C11 0.0316(17) 0.049(2) 0.0389(18) -0.0001(16) 0.0054(14) 0.0044(15)
C12 0.0290(17) 0.060(2) 0.0409(19) 0.0030(17) 0.0040(14) 0.0048(16)
C13 0.0335(18) 0.053(2) 0.0383(18) 0.0017(16) 0.0034(15) 0.0036(16)
C14 0.0361(18) 0.045(2) 0.0359(17) -0.0008(15) 0.0036(14) 0.0023(15)
C15 0.0398(19) 0.049(2) 0.0370(18) 0.0045(16) 0.0071(15) 0.0048(16)
C16 0.0385(19) 0.044(2) 0.0382(18) -0.0029(16) 0.0063(15) 0.0030(15)
C17 0.0419(19) 0.0368(19) 0.0394(18) -0.0017(15) -0.0023(15) -0.0005(15)
C18 0.045(2) 0.047(2) 0.0299(16) -0.0013(15) 0.0021(15) -0.0058(16)
C19 0.0387(19) 0.052(2) 0.0370(18) -0.0040(16) 0.0075(15) 0.0014(16)
C20 0.066(3) 0.083(4) 0.078(3) 0.006(3) -0.024(3) 0.012(3)
O1 0.0350(14) 0.078(2) 0.0423(14) 0.0116(14) 0.0101(11) 0.0123(13)
O2 0.0330(13) 0.0685(19) 0.0505(15) 0.0147(14) 0.0092(11) 0.0120(12)
O3 0.0574(17) 0.0472(16) 0.0516(16) 0.0075(13) -0.0048(13) 0.0087(13)
F1 0.0443(13) 0.087(2) 0.0763(18) 0.0212(15) 0.0025(12) -0.0088(13)
F2 0.0711(19) 0.129(3) 0.0602(16) -0.0054(17) 0.0209(14) 0.0472(18)
Br1 0.0657(3) 0.0832(3) 0.0358(2) 0.0097(2) 0.00930(18) -0.0059(2)
Br2 0.0531(3) 0.0852(4) 0.0614(3) 0.0031(2) 0.0195(2) 0.0262(2)
B1 0.031(2) 0.072(3) 0.049(2) 0.006(2) 0.0120(18) 0.010(2)

loop_
_atom_type_symbol
_atom_type_description
_atom_type_scat_dispersion_real
_atom_type_scat_dispersion_imag
_atom_type_scat_source
C C 0.0033 0.0016 'International Tables Vol C Tables 4.2.6.8 and 6.1.1.4'
H H 0 0 'International Tables Vol C Tables 4.2.6.8 and 6.1.1.4'
O O 0.0106 0.006 'International Tables Vol C Tables 4.2.6.8 and 6.1.1.4'
F F 0.0171 0.0103 'International Tables Vol C Tables 4.2.6.8 and 6.1.1.4'
Br Br -0.2901 2.4595 'International Tables Vol C Tables 4.2.6.8 and 6.1.1.4'
B B 0.0013 0.0007 'International Tables Vol C Tables 4.2.6.8 and 6.1.1.4'

loop_
_geom_angle_atom_site_label_1
_geom_angle_atom_site_label_2
_geom_angle_atom_site_label_3
_geom_angle
C2 C1 C11 118.3(3)
C2 C1 C10 118.6(3)
C11 C1 C10 123.0(3)
O2 C2 C1 121.8(3)
O2 C2 C3 117.2(3)
C1 C2 C3 121.1(3)
C4 C3 C8 119.6(4)
C4 C3 C2 122.0(4)
C8 C3 C2 118.4(3)
C5 C4 C3 120.6(4)
C5 C4 H4 119.7
C3 C4 H4 119.7
C4 C5 C6 119.6(4)
C4 C5 H5 120.2
C6 C5 H5 120.2
C7 C6 C5 121.5(4)
C7 C6 H6 119.3
C5 C6 H6 119.3
C6 C7 C8 120.3(4)
C6 C7 H7 119.9
C8 C7 H7 119.9
C7 C8 C9 122.0(4)
C7 C8 C3 118.4(4)
C9 C8 C3 119.5(3)
C10 C9 C8 121.4(4)
C10 C9 H9 119.3
C8 C9 H9 119.3
C9 C10 C1 121.0(4)
C9 C10 H10 119.5
C1 C10 H10 119.5
O1 C11 C1 120.6(3)
O1 C11 C12 116.1(3)
C1 C11 C12 123.3(3)
C13 C12 C11 121.6(3)
C13 C12 H12 119.2
C11 C12 H12 119.2
C12 C13 C14 126.4(3)
C12 C13 H13 116.8
C14 C13 H13 116.8
C19 C14 C15 118.5(3)
C19 C14 C13 118.7(3)
C15 C14 C13 122.6(3)
C16 C15 C14 119.9(3)
C16 C15 H15 120
C14 C15 H15 120
C15 C16 C17 121.7(3)
C15 C16 Br2 119.4(3)
C17 C16 Br2 118.8(3)
O3 C17 C18 121.3(3)
O3 C17 C16 120.6(3)
C18 C17 C16 117.8(3)
C17 C18 C19 121.4(3)
C17 C18 Br1 119.3(3)
C19 C18 Br1 119.2(3)
C18 C19 C14 120.6(3)
C18 C19 H19 119.7
C14 C19 H19 119.7
O3 C20 H20A 109.5
O3 C20 H20B 109.5
H20A C20 H20B 109.5
O3 C20 H20C 109.5
H20A C20 H20C 109.5
H20B C20 H20C 109.5
C11 O1 B1 123.3(3)
C2 O2 B1 122.3(3)
C17 O3 C20 116.5(3)
F2 B1 F1 110.3(4)
F2 B1 O2 109.6(4)
F1 B1 O2 109.3(4)
F2 B1 O1 108.8(4)
F1 B1 O1 107.5(4)
O2 B1 O1 111.4(3)

loop_
_geom_bond_atom_site_label_1
_geom_bond_atom_site_label_2
_geom_bond_distance
C1 C2 1.399(5)
C1 C11 1.414(5)
C1 C10 1.434(5)
C2 O2 1.319(4)
C2 C3 1.429(5)
C3 C4 1.403(5)
C3 C8 1.420(5)
C4 C5 1.372(6)
C4 H4 0.93
C5 C6 1.388(7)
C5 H5 0.93
C6 C7 1.370(7)
C6 H6 0.93
C7 C8 1.404(5)
C7 H7 0.93
C8 C9 1.419(6)
C9 C10 1.350(6)
C9 H9 0.93
C10 H10 0.93
C11 O1 1.295(4)
C11 C12 1.440(5)
C12 C13 1.346(5)
C12 H12 0.93
C13 C14 1.462(5)
C13 H13 0.93
C14 C19 1.395(5)
C14 C15 1.398(5)
C15 C16 1.381(5)
C15 H15 0.93
C16 C17 1.397(5)
C16 Br2 1.881(4)
C17 O3 1.362(4)
C17 C18 1.382(5)
C18 C19 1.382(5)
C18 Br1 1.889(4)
C19 H19 0.93
C20 O3 1.429(5)
C20 H20A 0.96
C20 H20B 0.96
C20 H20C 0.96
O1 B1 1.485(5)
O2 B1 1.456(5)
F1 B1 1.382(6)
F2 B1 1.355(5)
